data_7014613
loop_
_publ_author_name
'Harding, David J.'
'Harding, Phimphaka'
'Dokmaisrijan, Supaporn'
'Adams, Harry'

_publ_section_title
;
 Redox-active nickel and cobalt tris(pyrazolyl)borate dithiocarbamate
 complexes: air-stable Co(II) dithiocarbamates.
;
_journal_issue 6
_journal_name_full 'Dalton transactions (Cambridge, England : 2003)'
_journal_page_first 1313
_journal_page_last 1321
_journal_paper_doi 10.1039/c0dt01010c
_journal_volume 40
_journal_year 2011
_chemical_formula_sum 'C50 H42 B Co N7 S2'
_chemical_formula_weight 874.77
_chemical_name_systematic
;

?

;
_space_group_IT_number 14
_symmetry_cell_setting monoclinic
_symmetry_space_group_name_Hall '-P 2ybc'
_symmetry_space_group_name_H-M 'P 1 21/c 1'
_atom_sites_solution_hydrogens geom
_atom_sites_solution_primary direct
_atom_sites_solution_secondary difmap
_audit_creation_method SHELXL-97
_cell_angle_alpha 90.00
_cell_angle_beta 102.047(5)
_cell_angle_gamma 90.00
_cell_formula_units_Z 4
_cell_length_a 13.960(5)
_cell_length_b 25.122(10)
_cell_length_c 12.649(5)
_cell_measurement_reflns_used 1751
_cell_measurement_temperature 150(2)
_cell_measurement_theta_max 24.62
_cell_measurement_theta_min 3.39
_cell_volume 4338(3)
_computing_cell_refinement 'Bruker SMART'
_computing_data_collection 'Bruker SMART'
_computing_data_reduction 'Bruker SAINT'
_computing_molecular_graphics 'Bruker SHELXTL'
_computing_publication_material 'Bruker SHELXTL'
_computing_structure_refinement 'SHELXL-97 (Sheldrick, 1997)'
_computing_structure_solution 'SHELXS-97 (Sheldrick, 1990)'
_diffrn_ambient_temperature 150(2)
_diffrn_detector_area_resol_mean 100
_diffrn_measured_fraction_theta_full 0.998
_diffrn_measured_fraction_theta_max 0.988
_diffrn_measurement_device_type 'CCD area detector'
_diffrn_measurement_method 'phi and omega scans'
_diffrn_radiation_monochromator graphite
_diffrn_radiation_source 'fine-focus sealed tube'
_diffrn_radiation_type MoK\a
_diffrn_radiation_wavelength 0.71073
_diffrn_reflns_av_R_equivalents 0.0441
_diffrn_reflns_av_sigmaI/netI 0.0405
_diffrn_reflns_limit_h_max 16
_diffrn_reflns_limit_h_min -17
_diffrn_reflns_limit_k_max 30
_diffrn_reflns_limit_k_min -30
_diffrn_reflns_limit_l_max 15
_diffrn_reflns_limit_l_min -15
_diffrn_reflns_number 38601
_diffrn_reflns_theta_full 25.00
_diffrn_reflns_theta_max 26.00
_diffrn_reflns_theta_min 3.29
_diffrn_standards_decay_% 0
_diffrn_standards_number 0
_exptl_absorpt_coefficient_mu 0.536
_exptl_absorpt_correction_T_max 0.8643
_exptl_absorpt_correction_T_min 0.8060
_exptl_absorpt_correction_type multi-scan
_exptl_absorpt_process_details sadabs
_exptl_crystal_colour Purple
_exptl_crystal_density_diffrn 1.339
_exptl_crystal_density_method 'not measured'
_exptl_crystal_description block
_exptl_crystal_F_000 1820
_exptl_crystal_size_max 0.42
_exptl_crystal_size_mid 0.32
_exptl_crystal_size_min 0.28
_refine_diff_density_max 0.450
_refine_diff_density_min -0.420
_refine_diff_density_rms 0.056
_refine_ls_extinction_method none
_refine_ls_goodness_of_fit_ref 1.028
_refine_ls_hydrogen_treatment mixed
_refine_ls_matrix_type full
_refine_ls_number_parameters 569
_refine_ls_number_reflns 8443
_refine_ls_number_restraints 39
_refine_ls_restrained_S_all 1.026
_refine_ls_R_factor_all 0.0563
_refine_ls_R_factor_gt 0.0364
_refine_ls_shift/su_max 0.001
_refine_ls_shift/su_mean 0.000
_refine_ls_structure_factor_coef Fsqd
_refine_ls_weighting_details 'calc w=1/[\s^2^(Fo^2^)+(0.0529P)^2^+1.5088P] where P=(Fo^2^+2Fc^2^)/3'
_refine_ls_weighting_scheme calc
_refine_ls_wR_factor_gt 0.0888
_refine_ls_wR_factor_ref 0.0975
_reflns_number_gt 6519
_reflns_number_total 8443
_reflns_threshold_expression >2sigma(I)
_cod_data_source_file C0DT01010C.TXT
_cod_data_source_block dh310p21c
_cod_depositor_comments
;
The following automatic conversions were performed:
'_symmetry_cell_setting' value 'Monoclinic' changed to 'monoclinic'
according to '/home/saulius/struct/CIF-dictionaries/cif_core.dic'
dictionary named 'cif_core.dic' version 2.4.1 from 2010-06-29.

Automatic conversion script
Id: cif_fix_enum 1555 2011-01-17 13:19:09Z saulius 
;
_cod_original_cell_volume 4339(3)
_cod_original_sg_symbol_H-M P2(1)/c
_cod_database_code 7014613

loop_
_symmetry_equiv_pos_as_xyz
'x, y, z'
'-x, y+1/2, -z+1/2'
'-x, -y, -z'
'x, -y-1/2, z-1/2'

loop_
_atom_site_label
_atom_site_type_symbol
_atom_site_fract_x
_atom_site_fract_y
_atom_site_fract_z
_atom_site_U_iso_or_equiv
_atom_site_adp_type
_atom_site_occupancy
_atom_site_symmetry_multiplicity
_atom_site_calc_flag
_atom_site_refinement_flags
_atom_site_disorder_assembly
_atom_site_disorder_group
Co1 Co 0.261496(19) 0.635458(10) 0.18181(2) 0.01754(9) Uani 1 1 d . . .
S1 S 0.18273(4) 0.62887(2) -0.00258(4) 0.02712(14) Uani 1 1 d . . .
S2 S 0.09430(4) 0.66665(2) 0.17474(4) 0.02488(13) Uani 1 1 d . . .
N1 N 0.28605(12) 0.59653(6) 0.33084(13) 0.0179(4) Uani 1 1 d . . .
N2 N 0.37129(12) 0.60919(6) 0.40145(13) 0.0175(4) Uani 1 1 d . . .
N3 N 0.39997(12) 0.59799(6) 0.17520(13) 0.0172(3) Uani 1 1 d . . .
N4 N 0.47479(11) 0.60789(6) 0.26214(13) 0.0171(4) Uani 1 1 d . . .
N5 N 0.34014(12) 0.70329(6) 0.23799(13) 0.0174(4) Uani 1 1 d . . .
N6 N 0.41771(12) 0.69598(6) 0.32280(13) 0.0167(3) Uani 1 1 d . . .
N7 N 0.01367(13) 0.68112(8) -0.03301(14) 0.0290(4) Uani 1 1 d . A .
B1 B 0.45243(17) 0.63920(9) 0.35980(18) 0.0176(5) Uani 1 1 d . . .
H1B H 0.5161 0.6412 0.4203 0.021 Uiso 1 1 d R . .
C1 C 0.23951(15) 0.56054(8) 0.38036(16) 0.0193(4) Uani 1 1 d . . .
C2 C 0.29397(15) 0.55043(8) 0.48409(16) 0.0199(4) Uani 1 1 d . . .
H2 H 0.2772 0.5271 0.5365 0.024 Uiso 1 1 calc R . .
C3 C 0.37744(15) 0.58134(7) 0.49500(16) 0.0186(4) Uani 1 1 d . . .
C4 C 0.44063(15) 0.57414(7) 0.10024(16) 0.0182(4) Uani 1 1 d . . .
C5 C 0.54125(15) 0.56982(8) 0.13682(16) 0.0209(4) Uani 1 1 d . . .
H5 H 0.5870 0.5552 0.0989 0.025 Uiso 1 1 calc R . .
C6 C 0.56122(14) 0.59124(7) 0.24007(16) 0.0190(4) Uani 1 1 d . . .
C7 C 0.32133(14) 0.75627(8) 0.23234(16) 0.0182(4) Uani 1 1 d . . .
C8 C 0.38531(15) 0.78243(8) 0.31547(16) 0.0210(4) Uani 1 1 d . . .
H8 H 0.3868 0.8195 0.3310 0.025 Uiso 1 1 calc R . .
C9 C 0.44618(15) 0.74360(8) 0.37079(16) 0.0189(4) Uani 1 1 d . . .
C10 C 0.52855(15) 0.74995(7) 0.46385(16) 0.0187(4) Uani 1 1 d . . .
C11 C 0.51339(16) 0.77817(8) 0.55416(17) 0.0222(5) Uani 1 1 d . . .
H11 H 0.4510 0.7933 0.5541 0.027 Uiso 1 1 calc R . .
C12 C 0.58879(16) 0.78412(8) 0.64379(17) 0.0254(5) Uani 1 1 d . . .
H12 H 0.5778 0.8031 0.7052 0.031 Uiso 1 1 calc R . .
C13 C 0.68009(17) 0.76251(8) 0.64416(18) 0.0277(5) Uani 1 1 d . . .
H13 H 0.7316 0.7664 0.7059 0.033 Uiso 1 1 calc R . .
C14 C 0.69613(16) 0.73512(8) 0.55429(17) 0.0255(5) Uani 1 1 d . . .
H14 H 0.7589 0.7205 0.5543 0.031 Uiso 1 1 calc R . .
C15 C 0.62108(15) 0.72896(8) 0.46477(17) 0.0219(5) Uani 1 1 d . . .
H15 H 0.6327 0.7103 0.4034 0.026 Uiso 1 1 calc R . .
C16 C 0.24878(15) 0.78129(8) 0.14553(16) 0.0197(4) Uani 1 1 d . . .
C17 C 0.23980(15) 0.76633(8) 0.03790(17) 0.0238(5) Uani 1 1 d . . .
H17 H 0.2781 0.7377 0.0202 0.029 Uiso 1 1 calc R . .
C18 C 0.17549(17) 0.79272(9) -0.04372(18) 0.0303(5) Uani 1 1 d . . .
H18 H 0.1699 0.7822 -0.1169 0.036 Uiso 1 1 calc R . .
C19 C 0.11947(17) 0.83444(9) -0.01831(19) 0.0325(5) Uani 1 1 d . . .
H19 H 0.0752 0.8525 -0.0740 0.039 Uiso 1 1 calc R . .
C20 C 0.12819(17) 0.84969(9) 0.0885(2) 0.0337(6) Uani 1 1 d . . .
H20 H 0.0894 0.8782 0.1059 0.040 Uiso 1 1 calc R . .
C21 C 0.19264(16) 0.82391(8) 0.16997(18) 0.0263(5) Uani 1 1 d . . .
H21 H 0.1989 0.8351 0.2428 0.032 Uiso 1 1 calc R . .
C22 C 0.65851(15) 0.59674(8) 0.31317(17) 0.0219(4) Uani 1 1 d . . .
C23 C 0.73746(15) 0.61173(8) 0.26815(19) 0.0264(5) Uani 1 1 d . . .
H23 H 0.7269 0.6190 0.1929 0.032 Uiso 1 1 calc R . .
C24 C 0.83103(17) 0.61620(9) 0.3312(2) 0.0350(6) Uani 1 1 d . . .
H24 H 0.8842 0.6263 0.2993 0.042 Uiso 1 1 calc R . .
C25 C 0.84645(17) 0.60583(9) 0.4413(2) 0.0383(6) Uani 1 1 d . . .
H25 H 0.9103 0.6092 0.4851 0.046 Uiso 1 1 calc R . .
C26 C 0.76938(17) 0.59065(9) 0.4872(2) 0.0332(6) Uani 1 1 d . . .
H26 H 0.7804 0.5835 0.5625 0.040 Uiso 1 1 calc R . .
C27 C 0.67565(16) 0.58571(8) 0.42368(18) 0.0247(5) Uani 1 1 d . . .
H27 H 0.6230 0.5748 0.4557 0.030 Uiso 1 1 calc R . .
C28 C 0.38029(14) 0.55496(7) -0.00316(16) 0.0180(4) Uani 1 1 d . . .
C29 C 0.30444(15) 0.51868(8) -0.00413(16) 0.0202(4) Uani 1 1 d . . .
H29 H 0.2920 0.5056 0.0622 0.024 Uiso 1 1 calc R . .
C30 C 0.24730(15) 0.50172(8) -0.10092(17) 0.0240(5) Uani 1 1 d . . .
H30 H 0.1961 0.4768 -0.1010 0.029 Uiso 1 1 calc R . .
C31 C 0.26447(16) 0.52098(8) -0.19758(17) 0.0253(5) Uani 1 1 d . . .
H31 H 0.2242 0.5099 -0.2640 0.030 Uiso 1 1 calc R . .
C32 C 0.34018(16) 0.55638(9) -0.19774(17) 0.0265(5) Uani 1 1 d . . .
H32 H 0.3519 0.5696 -0.2642 0.032 Uiso 1 1 calc R . .
C33 C 0.39897(15) 0.57256(8) -0.10101(17) 0.0227(5) Uani 1 1 d . . .
H33 H 0.4525 0.5959 -0.1015 0.027 Uiso 1 1 calc R . .
C34 C 0.46271(15) 0.58431(8) 0.58626(15) 0.0194(4) Uani 1 1 d . . .
C35 C 0.50972(15) 0.53735(8) 0.62730(16) 0.0221(5) Uani 1 1 d . . .
H35 H 0.4866 0.5041 0.5962 0.027 Uiso 1 1 calc R . .
C36 C 0.58963(16) 0.53877(9) 0.71282(17) 0.0283(5) Uani 1 1 d . . .
H36 H 0.6218 0.5067 0.7395 0.034 Uiso 1 1 calc R . .
C37 C 0.62275(17) 0.58700(9) 0.75952(18) 0.0308(5) Uani 1 1 d . . .
H37 H 0.6777 0.5880 0.8182 0.037 Uiso 1 1 calc R . .
C38 C 0.57549(17) 0.63394(9) 0.72045(18) 0.0300(5) Uani 1 1 d . . .
H38 H 0.5979 0.6670 0.7531 0.036 Uiso 1 1 calc R . .
C39 C 0.49611(16) 0.63284(8) 0.63450(17) 0.0242(5) Uani 1 1 d . . .
H39 H 0.4642 0.6650 0.6081 0.029 Uiso 1 1 calc R . .
C40 C 0.15029(15) 0.53310(8) 0.32356(17) 0.0206(4) Uani 1 1 d . . .
C41 C 0.13921(16) 0.51942(9) 0.21483(18) 0.0273(5) Uani 1 1 d . . .
H41 H 0.1862 0.5310 0.1753 0.033 Uiso 1 1 calc R . .
C42 C 0.05985(17) 0.48892(9) 0.1639(2) 0.0342(6) Uani 1 1 d . . .
H42 H 0.0531 0.4796 0.0900 0.041 Uiso 1 1 calc R . .
C43 C -0.00906(16) 0.47214(9) 0.2204(2) 0.0330(6) Uani 1 1 d . . .
H43 H -0.0627 0.4508 0.1858 0.040 Uiso 1 1 calc R . .
C44 C 0.00032(17) 0.48643(9) 0.3276(2) 0.0342(6) Uani 1 1 d . . .
H44 H -0.0479 0.4757 0.3662 0.041 Uiso 1 1 calc R . .
C45 C 0.07982(16) 0.51641(9) 0.37894(19) 0.0289(5) Uani 1 1 d . . .
H45 H 0.0861 0.5256 0.4529 0.035 Uiso 1 1 calc R . .
C46 C 0.08737(15) 0.66104(8) 0.03817(17) 0.0226(5) Uani 1 1 d . . .
C47 C 0.00666(19) 0.67999(11) -0.15167(18) 0.0386(6) Uani 1 1 d D . .
H47B H -0.0053 0.6444 -0.1764 0.046 Uiso 1 1 d R A .
H47A H 0.0749 0.6938 -0.1671 0.046 Uiso 1 1 d R . .
C48 C -0.0734(4) 0.7211(3) -0.1925(3) 0.0564(14) Uani 0.742(8) 1 d PDU A 1
H48A H -0.0434 0.7551 -0.2083 0.068 Uiso 0.742(8) 1 calc PR A 1
H48B H -0.1166 0.7083 -0.2599 0.068 Uiso 0.742(8) 1 calc PR A 1
C49 C -0.1288(4) 0.7291(3) -0.1118(3) 0.0579(14) Uani 0.742(8) 1 d PDU A 1
H49A H -0.1896 0.7077 -0.1283 0.069 Uiso 0.742(8) 1 calc PR A 1
H49B H -0.1472 0.7671 -0.1093 0.069 Uiso 0.742(8) 1 calc PR A 1
C48' C -0.1031(4) 0.6880(8) -0.1953(9) 0.0580(16) Uani 0.258(8) 1 d PDU A 2
H48C H -0.1143 0.7131 -0.2569 0.070 Uiso 0.258(8) 1 calc PR A 2
H48D H -0.1349 0.6537 -0.2200 0.070 Uiso 0.258(8) 1 calc PR A 2
C49' C -0.1420(8) 0.7089(7) -0.1090(6) 0.0579(16) Uani 0.258(8) 1 d PDU A 2
H49C H -0.1969 0.6861 -0.0979 0.069 Uiso 0.258(8) 1 calc PR A 2
H49D H -0.1686 0.7449 -0.1289 0.069 Uiso 0.258(8) 1 calc PR A 2
C50 C -0.06671(18) 0.71233(12) -0.0041(2) 0.0432(7) Uani 1 1 d D . .
H50A H -0.1001 0.6892 0.0361 0.052 Uiso 1 1 d R A .
H50B H -0.0385 0.7421 0.0518 0.052 Uiso 1 1 d R . .

loop_
_atom_site_aniso_label
_atom_site_aniso_U_11
_atom_site_aniso_U_22
_atom_site_aniso_U_33
_atom_site_aniso_U_23
_atom_site_aniso_U_13
_atom_site_aniso_U_12
Co1 0.01770(15) 0.01619(14) 0.01634(15) 0.00015(11) -0.00197(11) 0.00062(11)
S1 0.0261(3) 0.0315(3) 0.0200(3) -0.0058(2) -0.0040(2) 0.0120(2)
S2 0.0207(3) 0.0327(3) 0.0193(3) 0.0011(2) -0.0003(2) 0.0041(2)
N1 0.0159(9) 0.0180(8) 0.0181(9) 0.0000(7) -0.0002(7) 0.0004(7)
N2 0.0173(9) 0.0174(8) 0.0153(9) -0.0001(7) -0.0022(7) 0.0002(7)
N3 0.0173(9) 0.0155(8) 0.0162(8) -0.0004(7) -0.0020(7) 0.0005(7)
N4 0.0156(9) 0.0148(8) 0.0182(9) 0.0012(7) -0.0027(7) 0.0009(7)
N5 0.0172(9) 0.0176(8) 0.0154(9) 0.0010(7) -0.0013(7) 0.0019(7)
N6 0.0162(8) 0.0165(8) 0.0155(8) 0.0006(7) -0.0011(7) 0.0003(7)
N7 0.0251(10) 0.0387(11) 0.0206(10) -0.0011(8) -0.0013(8) 0.0113(8)
B1 0.0171(11) 0.0167(11) 0.0170(11) 0.0018(9) -0.0008(9) -0.0001(9)
C1 0.0197(11) 0.0169(10) 0.0211(11) -0.0002(8) 0.0038(9) 0.0016(8)
C2 0.0221(11) 0.0181(10) 0.0188(11) 0.0030(8) 0.0026(9) 0.0000(8)
C3 0.0213(11) 0.0151(9) 0.0183(10) 0.0002(8) 0.0020(8) 0.0027(8)
C4 0.0212(11) 0.0123(9) 0.0202(11) 0.0009(8) 0.0020(9) 0.0010(8)
C5 0.0196(11) 0.0186(10) 0.0244(11) -0.0016(8) 0.0046(9) 0.0027(8)
C6 0.0200(11) 0.0122(9) 0.0234(11) 0.0013(8) 0.0016(9) 0.0011(8)
C7 0.0196(11) 0.0164(10) 0.0181(10) 0.0016(8) 0.0025(8) 0.0004(8)
C8 0.0220(11) 0.0160(10) 0.0234(11) -0.0008(8) 0.0011(9) 0.0003(8)
C9 0.0208(11) 0.0173(10) 0.0179(11) -0.0004(8) 0.0027(8) -0.0008(8)
C10 0.0222(11) 0.0136(9) 0.0191(11) 0.0020(8) 0.0013(8) -0.0028(8)
C11 0.0239(11) 0.0155(10) 0.0258(12) -0.0015(9) 0.0020(9) -0.0007(8)
C12 0.0325(13) 0.0204(10) 0.0214(11) -0.0042(9) 0.0008(9) -0.0003(9)
C13 0.0298(13) 0.0252(11) 0.0226(12) -0.0008(9) -0.0069(10) -0.0017(9)
C14 0.0200(11) 0.0250(11) 0.0289(12) -0.0003(9) -0.0012(9) -0.0001(9)
C15 0.0252(12) 0.0197(10) 0.0199(11) -0.0018(8) 0.0026(9) -0.0039(9)
C16 0.0186(10) 0.0160(9) 0.0231(11) 0.0030(8) 0.0010(9) -0.0012(8)
C17 0.0218(11) 0.0241(11) 0.0241(11) 0.0011(9) 0.0018(9) 0.0033(9)
C18 0.0317(13) 0.0345(13) 0.0227(12) 0.0058(10) 0.0010(10) 0.0010(10)
C19 0.0295(13) 0.0294(12) 0.0331(14) 0.0124(10) -0.0057(10) 0.0055(10)
C20 0.0308(13) 0.0243(11) 0.0425(15) 0.0048(10) -0.0005(11) 0.0102(10)
C21 0.0272(12) 0.0219(11) 0.0283(12) -0.0008(9) 0.0019(10) 0.0020(9)
C22 0.0216(11) 0.0110(9) 0.0298(12) -0.0037(8) -0.0025(9) 0.0018(8)
C23 0.0229(12) 0.0197(10) 0.0350(13) -0.0014(9) 0.0021(10) 0.0016(9)
C24 0.0217(12) 0.0287(12) 0.0517(16) -0.0001(11) 0.0011(11) -0.0025(10)
C25 0.0218(12) 0.0326(13) 0.0524(17) 0.0002(12) -0.0111(11) -0.0007(10)
C26 0.0329(13) 0.0243(11) 0.0359(14) 0.0006(10) -0.0081(11) 0.0027(10)
C27 0.0236(11) 0.0157(10) 0.0314(12) 0.0011(9) -0.0021(9) 0.0042(8)
C28 0.0184(10) 0.0145(9) 0.0204(11) -0.0013(8) 0.0023(8) 0.0053(8)
C29 0.0223(11) 0.0185(10) 0.0199(11) 0.0001(8) 0.0045(9) 0.0037(8)
C30 0.0194(11) 0.0204(10) 0.0296(12) -0.0058(9) -0.0009(9) 0.0022(9)
C31 0.0230(11) 0.0295(12) 0.0200(11) -0.0049(9) -0.0031(9) 0.0078(9)
C32 0.0328(13) 0.0288(11) 0.0184(11) 0.0025(9) 0.0070(10) 0.0081(10)
C33 0.0239(11) 0.0178(10) 0.0264(12) 0.0013(9) 0.0055(9) 0.0026(8)
C34 0.0214(11) 0.0203(10) 0.0159(10) 0.0021(8) 0.0026(8) 0.0002(8)
C35 0.0276(12) 0.0187(10) 0.0188(11) 0.0020(8) 0.0020(9) -0.0001(9)
C36 0.0290(13) 0.0285(12) 0.0243(12) 0.0068(9) -0.0014(10) 0.0057(10)
C37 0.0294(13) 0.0360(13) 0.0215(12) 0.0041(10) -0.0075(10) -0.0050(10)
C38 0.0372(14) 0.0272(12) 0.0220(12) -0.0017(9) -0.0016(10) -0.0078(10)
C39 0.0311(12) 0.0199(10) 0.0198(11) 0.0030(8) 0.0007(9) 0.0008(9)
C40 0.0187(11) 0.0160(10) 0.0252(11) 0.0018(8) 0.0000(9) 0.0019(8)
C41 0.0236(12) 0.0287(12) 0.0280(12) -0.0015(9) 0.0019(10) -0.0023(9)
C42 0.0297(13) 0.0355(13) 0.0321(13) -0.0091(11) -0.0055(11) 0.0004(10)
C43 0.0206(12) 0.0239(11) 0.0490(16) -0.0008(11) -0.0050(11) -0.0031(9)
C44 0.0230(12) 0.0352(13) 0.0432(15) 0.0058(11) 0.0039(11) -0.0050(10)
C45 0.0262(12) 0.0310(12) 0.0283(12) 0.0025(10) 0.0034(10) -0.0033(10)
C46 0.0212(11) 0.0212(10) 0.0223(11) -0.0017(9) -0.0022(9) 0.0010(9)
C47 0.0371(14) 0.0535(16) 0.0207(12) -0.0027(11) -0.0040(11) 0.0185(12)
C48 0.049(2) 0.087(3) 0.0312(15) 0.015(2) 0.0023(14) 0.039(2)
C49 0.052(2) 0.085(3) 0.0320(15) 0.0116(18) -0.0017(14) 0.044(2)
C48' 0.051(2) 0.087(4) 0.032(2) 0.013(3) -0.002(2) 0.040(3)
C49' 0.050(2) 0.088(4) 0.032(2) 0.013(2) 0.000(2) 0.040(3)
C50 0.0300(14) 0.0689(18) 0.0285(13) 0.0059(13) 0.0014(11) 0.0260(13)

loop_
_atom_type_symbol
_atom_type_description
_atom_type_scat_dispersion_real
_atom_type_scat_dispersion_imag
_atom_type_scat_source
C C 0.0033 0.0016 'International Tables Vol C Tables 4.2.6.8 and 6.1.1.4'
H H 0.0000 0.0000 'International Tables Vol C Tables 4.2.6.8 and 6.1.1.4'
N N 0.0061 0.0033 'International Tables Vol C Tables 4.2.6.8 and 6.1.1.4'
S S 0.1246 0.1234 'International Tables Vol C Tables 4.2.6.8 and 6.1.1.4'
Co Co 0.3494 0.9721 'International Tables Vol C Tables 4.2.6.8 and 6.1.1.4'
B B 0.0013 0.0007 'International Tables Vol C Tables 4.2.6.8 and 6.1.1.4'

loop_
_geom_angle_atom_site_label_1
_geom_angle_atom_site_label_2
_geom_angle_atom_site_label_3
_geom_angle
_geom_angle_site_symmetry_1
_geom_angle_site_symmetry_3
_geom_angle_publ_flag
N5 Co1 N1 95.75(7) . . ?
N5 Co1 N3 87.56(7) . . ?
N1 Co1 N3 81.47(6) . . ?
N5 Co1 S1 119.97(5) . . ?
N1 Co1 S1 144.27(5) . . ?
N3 Co1 S1 99.57(5) . . ?
N5 Co1 S2 100.51(5) . . ?
N1 Co1 S2 99.13(5) . . ?
N3 Co1 S2 171.78(4) . . ?
S1 Co1 S2 75.11(2) . . ?
C46 S1 Co1 84.35(7) . . ?
C46 S2 Co1 82.14(7) . . ?
C1 N1 N2 106.97(15) . . ?
C1 N1 Co1 137.11(13) . . ?
N2 N1 Co1 115.92(12) . . ?
C3 N2 N1 109.65(16) . . ?
C3 N2 B1 129.08(16) . . ?
N1 N2 B1 119.44(15) . . ?
C4 N3 N4 106.46(16) . . ?
C4 N3 Co1 137.10(13) . . ?
N4 N3 Co1 115.23(12) . . ?
C6 N4 N3 109.83(15) . . ?
C6 N4 B1 130.89(16) . . ?
N3 N4 B1 118.97(15) . . ?
C7 N5 N6 106.62(15) . . ?
C7 N5 Co1 134.98(14) . . ?
N6 N5 Co1 115.77(11) . . ?
C9 N6 N5 109.93(15) . . ?
C9 N6 B1 129.11(16) . . ?
N5 N6 B1 120.50(15) . . ?
C46 N7 C50 124.01(19) . . ?
C46 N7 C47 124.12(18) . . ?
C50 N7 C47 111.58(17) . . ?
N2 B1 N6 110.37(16) . . ?
N2 B1 N4 107.98(16) . . ?
N6 B1 N4 109.22(16) . . ?
N2 B1 H1B 110.2 . . ?
N6 B1 H1B 110.0 . . ?
N4 B1 H1B 109.0 . . ?
N1 C1 C2 109.85(17) . . ?
N1 C1 C40 122.01(18) . . ?
C2 C1 C40 127.79(18) . . ?
C3 C2 C1 105.90(18) . . ?
C3 C2 H2 127.1 . . ?
C1 C2 H2 127.1 . . ?
N2 C3 C2 107.62(17) . . ?
N2 C3 C34 123.20(17) . . ?
C2 C3 C34 129.13(18) . . ?
N3 C4 C5 110.29(18) . . ?
N3 C4 C28 121.48(18) . . ?
C5 C4 C28 128.20(18) . . ?
C6 C5 C4 105.92(18) . . ?
C6 C5 H5 127.0 . . ?
C4 C5 H5 127.0 . . ?
N4 C6 C5 107.47(17) . . ?
N4 C6 C22 125.47(18) . . ?
C5 C6 C22 127.04(18) . . ?
N5 C7 C8 109.67(17) . . ?
N5 C7 C16 123.69(17) . . ?
C8 C7 C16 126.50(18) . . ?
C9 C8 C7 106.16(17) . . ?
C9 C8 H8 126.9 . . ?
C7 C8 H8 126.9 . . ?
N6 C9 C8 107.60(17) . . ?
N6 C9 C10 123.89(17) . . ?
C8 C9 C10 128.50(18) . . ?
C15 C10 C11 118.92(19) . . ?
C15 C10 C9 122.26(18) . . ?
C11 C10 C9 118.82(18) . . ?
C12 C11 C10 120.3(2) . . ?
C12 C11 H11 119.8 . . ?
C10 C11 H11 119.8 . . ?
C13 C12 C11 120.2(2) . . ?
C13 C12 H12 119.9 . . ?
C11 C12 H12 119.9 . . ?
C12 C13 C14 119.9(2) . . ?
C12 C13 H13 120.1 . . ?
C14 C13 H13 120.1 . . ?
C15 C14 C13 120.2(2) . . ?
C15 C14 H14 119.9 . . ?
C13 C14 H14 119.9 . . ?
C14 C15 C10 120.5(2) . . ?
C14 C15 H15 119.7 . . ?
C10 C15 H15 119.7 . . ?
C17 C16 C21 118.84(19) . . ?
C17 C16 C7 121.47(18) . . ?
C21 C16 C7 119.50(19) . . ?
C18 C17 C16 120.7(2) . . ?
C18 C17 H17 119.6 . . ?
C16 C17 H17 119.6 . . ?
C19 C18 C17 119.9(2) . . ?
C19 C18 H18 120.1 . . ?
C17 C18 H18 120.1 . . ?
C20 C19 C18 119.8(2) . . ?
C20 C19 H19 120.1 . . ?
C18 C19 H19 120.1 . . ?
C21 C20 C19 120.6(2) . . ?
C21 C20 H20 119.7 . . ?
C19 C20 H20 119.7 . . ?
C20 C21 C16 120.2(2) . . ?
C20 C21 H21 119.9 . . ?
C16 C21 H21 119.9 . . ?
C23 C22 C27 118.55(19) . . ?
C23 C22 C6 118.06(19) . . ?
C27 C22 C6 123.35(19) . . ?
C24 C23 C22 121.2(2) . . ?
C24 C23 H23 119.4 . . ?
C22 C23 H23 119.4 . . ?
C23 C24 C25 119.5(2) . . ?
C23 C24 H24 120.3 . . ?
C25 C24 H24 120.3 . . ?
C26 C25 C24 120.2(2) . . ?
C26 C25 H25 119.9 . . ?
C24 C25 H25 119.9 . . ?
C25 C26 C27 120.3(2) . . ?
C25 C26 H26 119.8 . . ?
C27 C26 H26 119.8 . . ?
C26 C27 C22 120.3(2) . . ?
C26 C27 H27 119.9 . . ?
C22 C27 H27 119.9 . . ?
C33 C28 C29 118.90(19) . . ?
C33 C28 C4 120.35(18) . . ?
C29 C28 C4 120.75(18) . . ?
C30 C29 C28 120.39(19) . . ?
C30 C29 H29 119.8 . . ?
C28 C29 H29 119.8 . . ?
C31 C30 C29 120.1(2) . . ?
C31 C30 H30 120.0 . . ?
C29 C30 H30 120.0 . . ?
C30 C31 C32 120.1(2) . . ?
C30 C31 H31 120.0 . . ?
C32 C31 H31 120.0 . . ?
C31 C32 C33 120.0(2) . . ?
C31 C32 H32 120.0 . . ?
C33 C32 H32 120.0 . . ?
C32 C33 C28 120.5(2) . . ?
C32 C33 H33 119.8 . . ?
C28 C33 H33 119.8 . . ?
C35 C34 C39 119.09(19) . . ?
C35 C34 C3 119.18(18) . . ?
C39 C34 C3 121.72(18) . . ?
C36 C35 C34 120.59(19) . . ?
C36 C35 H35 119.7 . . ?
C34 C35 H35 119.7 . . ?
C35 C36 C37 120.0(2) . . ?
C35 C36 H36 120.0 . . ?
C37 C36 H36 120.0 . . ?
C36 C37 C38 119.9(2) . . ?
C36 C37 H37 120.0 . . ?
C38 C37 H37 120.0 . . ?
C39 C38 C37 120.4(2) . . ?
C39 C38 H38 119.8 . . ?
C37 C38 H38 119.8 . . ?
C38 C39 C34 120.03(19) . . ?
C38 C39 H39 120.0 . . ?
C34 C39 H39 120.0 . . ?
C45 C40 C41 118.65(19) . . ?
C45 C40 C1 120.81(19) . . ?
C41 C40 C1 120.32(19) . . ?
C42 C41 C40 120.4(2) . . ?
C42 C41 H41 119.8 . . ?
C40 C41 H41 119.8 . . ?
C43 C42 C41 120.3(2) . . ?
C43 C42 H42 119.9 . . ?
C41 C42 H42 119.9 . . ?
C42 C43 C44 119.7(2) . . ?
C42 C43 H43 120.2 . . ?
C44 C43 H43 120.2 . . ?
C43 C44 C45 120.2(2) . . ?
C43 C44 H44 119.9 . . ?
C45 C44 H44 119.9 . . ?
C44 C45 C40 120.7(2) . . ?
C44 C45 H45 119.6 . . ?
C40 C45 H45 119.6 . . ?
N7 C46 S2 121.90(16) . . ?
N7 C46 S1 121.07(16) . . ?
S2 C46 S1 117.02(12) . . ?
N7 C47 C48' 102.2(5) . . ?
N7 C47 C48 102.6(2) . . ?
C48' C47 C48 35.3(6) . . ?
N7 C47 H47B 108.7 . . ?
C48' C47 H47B 84.9 . . ?
C48 C47 H47B 117.2 . . ?
N7 C47 H47A 107.8 . . ?
C48' C47 H47A 139.0 . . ?
C48 C47 H47A 109.5 . . ?
H47B C47 H47A 110.3 . . ?
C49 C48 C47 108.8(3) . . ?
C49 C48 H48A 109.9 . . ?
C47 C48 H48A 109.9 . . ?
C49 C48 H48B 109.9 . . ?
C47 C48 H48B 109.9 . . ?
H48A C48 H48B 108.3 . . ?
C48 C49 C50 108.2(3) . . ?
C48 C49 H49A 110.1 . . ?
C50 C49 H49A 110.1 . . ?
C48 C49 H49B 110.1 . . ?
C50 C49 H49B 110.1 . . ?
H49A C49 H49B 108.4 . . ?
C49' C48' C47 106.7(9) . . ?
C49' C48' H48C 110.4 . . ?
C47 C48' H48C 110.4 . . ?
C49' C48' H48D 110.4 . . ?
C47 C48' H48D 110.4 . . ?
H48C C48' H48D 108.6 . . ?
C48' C49' C50 112.9(8) . . ?
C48' C49' H49C 109.0 . . ?
C50 C49' H49C 109.0 . . ?
C48' C49' H49D 109.0 . . ?
C50 C49' H49D 109.0 . . ?
H49C C49' H49D 107.8 . . ?
N7 C50 C49' 100.2(5) . . ?
N7 C50 C49 104.3(2) . . ?
C49' C50 C49 20.7(8) . . ?
N7 C50 H50A 106.8 . . ?
C49' C50 H50A 96.0 . . ?
C49 C50 H50A 113.4 . . ?
N7 C50 H50B 110.4 . . ?
C49' C50 H50B 136.6 . . ?
C49 C50 H50B 118.2 . . ?
H50A C50 H50B 103.4 . . ?

loop_
_geom_bond_atom_site_label_1
_geom_bond_atom_site_label_2
_geom_bond_distance
_geom_bond_site_symmetry_2
_geom_bond_publ_flag
Co1 N5 2.0709(17) . ?
Co1 N1 2.0876(17) . ?
Co1 N3 2.1674(17) . ?
Co1 S1 2.3676(10) . ?
Co1 S2 2.4461(10) . ?
S1 C46 1.726(2) . ?
S2 C46 1.716(2) . ?
N1 C1 1.342(3) . ?
N1 N2 1.368(2) . ?
N2 C3 1.362(3) . ?
N2 B1 1.542(3) . ?
N3 C4 1.343(3) . ?
N3 N4 1.372(2) . ?
N4 C6 1.360(3) . ?
N4 B1 1.550(3) . ?
N5 C7 1.356(2) . ?
N5 N6 1.368(2) . ?
N6 C9 1.363(2) . ?
N6 B1 1.547(3) . ?
N7 C46 1.318(3) . ?
N7 C50 1.476(3) . ?
N7 C47 1.484(3) . ?
B1 H1B 1.0460 . ?
C1 C2 1.396(3) . ?
C1 C40 1.473(3) . ?
C2 C3 1.383(3) . ?
C2 H2 0.9500 . ?
C3 C34 1.477(3) . ?
C4 C5 1.388(3) . ?
C4 C28 1.481(3) . ?
C5 C6 1.386(3) . ?
C5 H5 0.9500 . ?
C6 C22 1.481(3) . ?
C7 C8 1.394(3) . ?
C7 C16 1.470(3) . ?
C8 C9 1.384(3) . ?
C8 H8 0.9500 . ?
C9 C10 1.473(3) . ?
C10 C15 1.393(3) . ?
C10 C11 1.398(3) . ?
C11 C12 1.385(3) . ?
C11 H11 0.9500 . ?
C12 C13 1.384(3) . ?
C12 H12 0.9500 . ?
C13 C14 1.386(3) . ?
C13 H13 0.9500 . ?
C14 C15 1.382(3) . ?
C14 H14 0.9500 . ?
C15 H15 0.9500 . ?
C16 C17 1.393(3) . ?
C16 C21 1.399(3) . ?
C17 C18 1.387(3) . ?
C17 H17 0.9500 . ?
C18 C19 1.385(3) . ?
C18 H18 0.9500 . ?
C19 C20 1.385(3) . ?
C19 H19 0.9500 . ?
C20 C21 1.380(3) . ?
C20 H20 0.9500 . ?
C21 H21 0.9500 . ?
C22 C23 1.394(3) . ?
C22 C27 1.396(3) . ?
C23 C24 1.385(3) . ?
C23 H23 0.9500 . ?
C24 C25 1.389(4) . ?
C24 H24 0.9500 . ?
C25 C26 1.379(4) . ?
C25 H25 0.9500 . ?
C26 C27 1.391(3) . ?
C26 H26 0.9500 . ?
C27 H27 0.9500 . ?
C28 C33 1.389(3) . ?
C28 C29 1.395(3) . ?
C29 C30 1.382(3) . ?
C29 H29 0.9500 . ?
C30 C31 1.381(3) . ?
C30 H30 0.9500 . ?
C31 C32 1.382(3) . ?
C31 H31 0.9500 . ?
C32 C33 1.385(3) . ?
C32 H32 0.9500 . ?
C33 H33 0.9500 . ?
C34 C35 1.396(3) . ?
C34 C39 1.399(3) . ?
C35 C36 1.383(3) . ?
C35 H35 0.9500 . ?
C36 C37 1.384(3) . ?
C36 H36 0.9500 . ?
C37 C38 1.391(3) . ?
C37 H37 0.9500 . ?
C38 C39 1.381(3) . ?
C38 H38 0.9500 . ?
C39 H39 0.9500 . ?
C40 C45 1.386(3) . ?
C40 C41 1.395(3) . ?
C41 C42 1.390(3) . ?
C41 H41 0.9500 . ?
C42 C43 1.378(3) . ?
C42 H42 0.9500 . ?
C43 C44 1.383(3) . ?
C43 H43 0.9500 . ?
C44 C45 1.385(3) . ?
C44 H44 0.9500 . ?
C45 H45 0.9500 . ?
C47 C48' 1.530(4) . ?
C47 C48 1.531(4) . ?
C47 H47B 0.9505 . ?
C47 H47A 1.0692 . ?
C48 C49 1.418(4) . ?
C48 H48A 0.9900 . ?
C48 H48B 0.9900 . ?
C49 C50 1.514(4) . ?
C49 H49A 0.9900 . ?
C49 H49B 0.9900 . ?
C48' C49' 1.417(5) . ?
C48' H48C 0.9900 . ?
C48' H48D 0.9900 . ?
C49' C50 1.513(4) . ?
C49' H49C 0.9900 . ?
C49' H49D 0.9900 . ?
C50 H50A 0.9549 . ?
C50 H50B 1.0483 . ?
